data_9009254
loop_
_publ_author_name
'Makovicky, E.'
'Johan, Z.'
'Karup-Moller S'

_publ_section_title
;
 New data on bukovite, thalcusite, chalcothallite and rohaite
;
_journal_name_full 'Neues Jahrbuch fur Mineralogie, Abhandlungen'
_journal_page_first 122
_journal_page_last 146
_journal_volume 138
_journal_year 1980
_chemical_compound_source 'Ilimaussaq massif, Greenland'
_chemical_formula_sum 'Ag0.12 Cu5.51 Fe0.72 K0.2 S4 Sb Tl1.8'
_chemical_name_mineral Chalcothallite
_space_group_IT_number 139
_symmetry_space_group_name_Hall '-I 4 2'
_symmetry_space_group_name_H-M 'I 4/m m m'
_cell_angle_alpha 90
_cell_angle_beta 90
_cell_angle_gamma 90
_cell_length_a 3.827
_cell_length_b 3.827
_cell_length_c 34.280
_cell_formula_units_Z 2
_cell_volume 502.062
_database_code_amcsd 0014710
_exptl_crystal_density_diffrn 6.807
_cod_original_formula_sum '(Tl1.8 K.2) Cu5.51 Fe.72 Ag.12 Sb S4'
_cod_database_code 9009254

loop_
_space_group_symop_operation_xyz
x,y,z
1/2+x,1/2+y,1/2+z
-y,-x,z
1/2-y,1/2-x,1/2+z
y,x,-z
1/2+y,1/2+x,1/2-z
y,-x,-z
1/2+y,1/2-x,1/2-z
-y,x,z
1/2-y,1/2+x,1/2+z
x,-y,z
1/2+x,1/2-y,1/2+z
-x,y,-z
1/2-x,1/2+y,1/2-z
x,y,-z
1/2+x,1/2+y,1/2-z
-x,-y,z
1/2-x,1/2-y,1/2+z
y,x,z
1/2+y,1/2+x,1/2+z
-y,-x,-z
1/2-y,1/2-x,1/2-z
-y,x,-z
1/2-y,1/2+x,1/2-z
y,-x,z
1/2+y,1/2-x,1/2+z
-x,y,z
1/2-x,1/2+y,1/2+z
x,-y,-z
1/2+x,1/2-y,1/2-z
-x,-y,-z
1/2-x,1/2-y,1/2-z

loop_
_atom_site_label
_atom_site_fract_x
_atom_site_fract_y
_atom_site_fract_z
_atom_site_occupancy
_atom_site_U_iso_or_equiv
Tl 0.00000 0.00000 0.14830 0.90000 0.02700
K 0.00000 0.00000 0.14830 0.10000 0.02700
Cu1 0.00000 0.50000 0.05700 0.86000 0.02200
Fe1 0.00000 0.50000 0.05700 0.12000 0.02200
Ag1 0.00000 0.50000 0.05700 0.02000 0.02200
Cu2 0.00000 0.50000 0.25000 0.86000 0.03700
Fe2 0.00000 0.50000 0.25000 0.12000 0.03700
Ag2 0.00000 0.50000 0.25000 0.02000 0.03700
Cu3 0.50000 0.50000 0.00000 0.35000 0.03100
Sb 0.00000 0.00000 0.00000 1.00000 0.01700
S1 0.50000 0.50000 0.09300 1.00000 ?
S2 0.50000 0.50000 0.21400 1.00000 0.04500

loop_
_cod_related_entry_id
_cod_related_entry_database
_cod_related_entry_code
1 AMCSD 0014710
